data_7218073
loop_
_publ_author_name
'Matsumoto, Kazuhiko'
'Harinaga, Ukyo'
'Tanaka, Ryo'
'Koyama, Akira'
'Hagiwara, Rika'
'Tsunashima, Katsuhiko'

_publ_section_title
;
 The structural classification of the highly disordered crystal phases of
 [Nn][BF4], [Nn][PF6], [Pn][BF4], and [Pn][PF6] salts (Nn(+) =
 tetraalkylammonium and Pn(+) = tetraalkylphosphonium).
;
_journal_issue 43
_journal_name_full 'Physical chemistry chemical physics : PCCP'
_journal_page_first 23616
_journal_page_last 23626
_journal_paper_doi 10.1039/c4cp03391d
_journal_volume 16
_journal_year 2014
_chemical_formula_moiety
;
(C16 P1 H36 +), (P F6 -)
;
_chemical_formula_sum 'C16 H36 F6 P2'
_chemical_formula_weight 404.39
_chemical_name_common 'tetrabutylphosphonium hexafluorophosphate'
_chemical_name_systematic
;
 ?
;
_space_group_IT_number 14
_symmetry_cell_setting monoclinic
_symmetry_space_group_name_Hall '-P 2ybc'
_symmetry_space_group_name_H-M 'P 1 21/c 1'
_atom_sites_solution_hydrogens geom
_atom_sites_solution_primary direct
_atom_sites_solution_secondary difmap
_audit_creation_method SHELXL-97
_cell_angle_alpha 90.00
_cell_angle_beta 92.422(3)
_cell_angle_gamma 90.00
_cell_formula_units_Z 4
_cell_length_a 9.8567(12)
_cell_length_b 14.1385(17)
_cell_length_c 15.777(2)
_cell_measurement_reflns_used 20860
_cell_measurement_temperature 243
_cell_measurement_theta_max 27.48
_cell_measurement_theta_min 1.66
_cell_volume 2196.7(5)
_computing_cell_refinement 'RAPID AUTO 2.40 (Rigaku 2006)'
_computing_data_collection 'Rigaku R-AXIS Rapid-II'
_computing_data_reduction 'RAPID AUTO 2.40 (Rigaku 2006)'
_computing_structure_refinement 'SHELXL-97 (Sheldrick, 1997)'
_computing_structure_solution 'SIR92 (Altmare et al., 1994)'
_diffrn_ambient_temperature 243
_diffrn_measured_fraction_theta_full 0.998
_diffrn_measured_fraction_theta_max 0.998
_diffrn_measurement_device_type 'Rigaku R-AXIS RapidII'
_diffrn_measurement_method 'imaging plate'
_diffrn_radiation_monochromator graphite
_diffrn_radiation_source 'fine-focus sealed tube'
_diffrn_radiation_type MoK\a
_diffrn_radiation_wavelength 0.71073
_diffrn_reflns_av_R_equivalents 0.0523
_diffrn_reflns_av_sigmaI/netI 0.0465
_diffrn_reflns_limit_h_max 12
_diffrn_reflns_limit_h_min -12
_diffrn_reflns_limit_k_max 18
_diffrn_reflns_limit_k_min -18
_diffrn_reflns_limit_l_max 20
_diffrn_reflns_limit_l_min -20
_diffrn_reflns_number 20860
_diffrn_reflns_theta_full 27.48
_diffrn_reflns_theta_max 27.48
_diffrn_reflns_theta_min 3.16
_exptl_absorpt_coefficient_mu 0.243
_exptl_absorpt_correction_T_max 1.000
_exptl_absorpt_correction_T_min 0.875
_exptl_absorpt_correction_type multi-scan
_exptl_absorpt_process_details 'RAPID AUTO 2.40 (Rigaku 2006)'
_exptl_crystal_colour colorless
_exptl_crystal_density_diffrn 1.223
_exptl_crystal_density_method 'not measured'
_exptl_crystal_description block
_exptl_crystal_F_000 864
_exptl_crystal_size_max 0.6
_exptl_crystal_size_mid 0.2
_exptl_crystal_size_min 0.2
_refine_diff_density_max 0.575
_refine_diff_density_min -0.377
_refine_diff_density_rms 0.056
_refine_ls_extinction_method none
_refine_ls_goodness_of_fit_ref 1.098
_refine_ls_hydrogen_treatment mixed
_refine_ls_matrix_type full
_refine_ls_number_parameters 298
_refine_ls_number_reflns 5030
_refine_ls_number_restraints 255
_refine_ls_restrained_S_all 1.167
_refine_ls_R_factor_all 0.0849
_refine_ls_R_factor_gt 0.0624
_refine_ls_shift/su_max 0.002
_refine_ls_shift/su_mean 0.000
_refine_ls_structure_factor_coef Fsqd
_refine_ls_weighting_details 'calc w=1/[\s^2^(Fo^2^)+(0.1125P)^2^+0.2525P] where P=(Fo^2^+2Fc^2^)/3'
_refine_ls_weighting_scheme calc
_refine_ls_wR_factor_gt 0.1840
_refine_ls_wR_factor_ref 0.2073
_reflns_number_gt 3382
_reflns_number_total 5030
_reflns_threshold_expression >2sigma(I)
_cod_data_source_file c4cp03391d2.cif
_cod_data_source_block 243K
_cod_depositor_comments 'Adding full bibliography for 7218072--7218075.cif.'
_cod_original_cell_volume 2196.6(5)
_cod_original_sg_symbol_H-M P21/c
_cod_database_code 7218073

loop_
_symmetry_equiv_pos_as_xyz
'x, y, z'
'-x, y+1/2, -z+1/2'
'-x, -y, -z'
'x, -y-1/2, z-1/2'

loop_
_atom_site_label
_atom_site_type_symbol
_atom_site_fract_x
_atom_site_fract_y
_atom_site_fract_z
_atom_site_U_iso_or_equiv
_atom_site_adp_type
_atom_site_occupancy
_atom_site_symmetry_multiplicity
_atom_site_calc_flag
_atom_site_refinement_flags
_atom_site_disorder_assembly
_atom_site_disorder_group
P1 P 0.26661(6) -0.47766(5) 1.19111(4) 0.0540(2) Uani 1 1 d . . .
P2 P 0.76027(6) -0.63136(5) 1.18517(5) 0.0588(3) Uani 1 1 d DU . .
C31 C 0.1972(3) -0.4547(2) 1.29284(18) 0.0671(7) Uani 1 1 d . . .
H31A H 0.1723 -0.3884 1.2951 0.080 Uiso 1 1 calc R . .
H31B H 0.1144 -0.4913 1.2968 0.080 Uiso 1 1 calc R . .
C13 C 0.2739(4) -0.7721(2) 1.1835(2) 0.0802(9) Uani 1 1 d . . .
H13A H 0.3075 -0.7787 1.1269 0.096 Uiso 1 1 calc R . .
H13B H 0.3494 -0.7817 1.2241 0.096 Uiso 1 1 calc R . .
C42 C 0.4695(3) -0.4121(2) 1.08906(17) 0.0634(6) Uani 1 1 d . . .
H42A H 0.5060 -0.4753 1.0833 0.076 Uiso 1 1 calc R . .
H42B H 0.3975 -0.4041 1.0459 0.076 Uiso 1 1 calc R . .
C009 C 0.1359(3) -0.4526(2) 1.11096(19) 0.0651(7) Uani 1 1 d . . .
H00A H 0.1665 -0.4730 1.0563 0.078 Uiso 1 1 calc R . .
H00B H 0.0553 -0.4887 1.1230 0.078 Uiso 1 1 calc R . .
C010 C 0.4096(2) -0.40256(19) 1.17655(16) 0.0566(6) Uani 1 1 d . . .
H01A H 0.3824 -0.3374 1.1847 0.068 Uiso 1 1 calc R . .
H01B H 0.4796 -0.4173 1.2196 0.068 Uiso 1 1 calc R . .
C012 C 0.0991(3) -0.3476(2) 1.1061(2) 0.0712(7) Uani 1 1 d . . .
H01C H 0.0835 -0.3245 1.1628 0.085 Uiso 1 1 calc R . .
H01D H 0.1750 -0.3126 1.0845 0.085 Uiso 1 1 calc R . .
C11 C 0.3244(3) -0.59850(19) 1.18352(19) 0.0655(7) Uani 1 1 d . . .
H11A H 0.3631 -0.6073 1.1285 0.079 Uiso 1 1 calc R . .
H11B H 0.3964 -0.6087 1.2264 0.079 Uiso 1 1 calc R . .
C014 C -0.0247(3) -0.3294(3) 1.0503(2) 0.0812(9) Uani 1 1 d . . .
H01E H -0.1001 -0.3656 1.0709 0.097 Uiso 1 1 calc R . .
H01F H -0.0083 -0.3506 0.9932 0.097 Uiso 1 1 calc R . .
C12 C 0.2158(3) -0.6726(2) 1.1943(2) 0.0710(7) Uani 1 1 d . . .
H12A H 0.1421 -0.6624 1.1526 0.085 Uiso 1 1 calc R . .
H12B H 0.1795 -0.6668 1.2503 0.085 Uiso 1 1 calc R . .
C016 C 0.5805(3) -0.3411(3) 1.0738(2) 0.0788(9) Uani 1 1 d . . .
H01G H 0.6481 -0.3449 1.1202 0.095 Uiso 1 1 calc R . .
H01H H 0.6245 -0.3580 1.0221 0.095 Uiso 1 1 calc R . .
C019 C -0.0616(4) -0.2263(3) 1.0484(3) 0.1037(13) Uani 1 1 d . . .
H01I H -0.0780 -0.2051 1.1048 0.124 Uiso 1 1 calc R . .
H01J H -0.1421 -0.2173 1.0128 0.124 Uiso 1 1 calc R . .
H01K H 0.0117 -0.1905 1.0262 0.124 Uiso 1 1 calc R . .
C020 C 0.2878(4) -0.4767(2) 1.36900(19) 0.0829(9) Uani 1 1 d . . .
H02A H 0.3720 -0.4416 1.3656 0.099 Uiso 1 1 calc R . .
H02B H 0.3096 -0.5436 1.3695 0.099 Uiso 1 1 calc R . .
C021 C 0.1674(4) -0.8447(3) 1.1969(3) 0.0999(11) Uani 1 1 d . . .
H02C H 0.1396 -0.8416 1.2545 0.120 Uiso 1 1 calc R . .
H02D H 0.2034 -0.9064 1.1861 0.120 Uiso 1 1 calc R . .
H02E H 0.0906 -0.8329 1.1589 0.120 Uiso 1 1 calc R . .
C022 C 0.5316(5) -0.2416(3) 1.0664(3) 0.1099(13) Uani 1 1 d . . .
H02F H 0.4678 -0.2363 1.0190 0.132 Uiso 1 1 calc R . .
H02G H 0.6073 -0.2003 1.0581 0.132 Uiso 1 1 calc R . .
H02H H 0.4883 -0.2239 1.1175 0.132 Uiso 1 1 calc R . .
C023 C 0.2198(5) -0.4508(3) 1.4511(2) 0.1123(14) Uani 1 1 d . . .
H02I H 0.2036 -0.3832 1.4514 0.135 Uiso 1 1 calc R . .
H02J H 0.1322 -0.4821 1.4515 0.135 Uiso 1 1 calc R . .
C024 C 0.2975(7) -0.4762(4) 1.5289(3) 0.142(2) Uani 1 1 d . . .
H02K H 0.3085 -0.5436 1.5316 0.170 Uiso 1 1 calc R . .
H02L H 0.2499 -0.4550 1.5772 0.170 Uiso 1 1 calc R . .
H02M H 0.3852 -0.4466 1.5290 0.170 Uiso 1 1 calc R . .
F3 F 0.6644(2) -0.5549(2) 1.2239(2) 0.0975(8) Uani 0.88 1 d PDU A 1
F5 F 0.8565(3) -0.7083(2) 1.1483(3) 0.1300(12) Uani 0.88 1 d PDU B 1
F22 F 0.8123(7) -0.5585(4) 1.1193(4) 0.172(3) Uani 0.75 1 d PDU B 2
F24 F 0.7091(7) -0.7024(4) 1.2488(4) 0.171(3) Uani 0.75 1 d PDU B 2
F21 F 0.6409(5) -0.6573(5) 1.1209(3) 0.1130(16) Uani 0.66 1 d PDU B 3
F23 F 0.8796(5) -0.5986(5) 1.2471(4) 0.124(2) Uani 0.66 1 d PDU B 3
F101 F 0.738(2) -0.5887(11) 1.0973(5) 0.189(9) Uani 0.27 1 d PDU B 4
F104 F 0.6350(9) -0.6993(9) 1.1661(11) 0.127(5) Uani 0.27 1 d PDU C 4
F103 F 0.7748(16) -0.6788(11) 1.2738(6) 0.152(6) Uani 0.27 1 d PDU B 4
F102 F 0.8836(10) -0.5693(8) 1.2108(10) 0.104(4) Uani 0.27 1 d PDU B 4
F202 F 0.8619(18) -0.639(3) 1.1127(10) 0.150(13) Uani 0.08 1 d PDU B 5
F204 F 0.6604(16) -0.627(3) 1.2590(9) 0.120(9) Uani 0.08 1 d PDU B 5
F201 F 0.723(3) -0.5257(7) 1.167(2) 0.192(15) Uani 0.08 1 d PDU B 5
F203 F 0.795(3) -0.7366(7) 1.204(2) 0.169(14) Uani 0.08 1 d PDU B 5

loop_
_atom_site_aniso_label
_atom_site_aniso_U_11
_atom_site_aniso_U_22
_atom_site_aniso_U_33
_atom_site_aniso_U_23
_atom_site_aniso_U_13
_atom_site_aniso_U_12
P1 0.0572(4) 0.0472(4) 0.0581(4) -0.0033(3) 0.0097(3) 0.0011(3)
P2 0.0488(4) 0.0558(4) 0.0722(5) 0.0081(3) 0.0072(3) 0.0015(3)
C31 0.0758(16) 0.0609(15) 0.0659(16) -0.0037(12) 0.0198(13) 0.0055(14)
C13 0.099(2) 0.0560(16) 0.086(2) 0.0021(14) 0.0004(18) 0.0087(15)
C42 0.0641(14) 0.0657(15) 0.0612(15) -0.0060(12) 0.0112(12) 0.0002(13)
C009 0.0584(14) 0.0651(16) 0.0716(17) -0.0043(13) 0.0001(12) -0.0111(13)
C010 0.0544(12) 0.0572(13) 0.0586(14) -0.0049(11) 0.0044(10) 0.0020(11)
C012 0.0622(15) 0.0727(17) 0.0781(19) 0.0063(14) -0.0047(13) -0.0021(14)
C11 0.0643(15) 0.0570(14) 0.0756(17) -0.0079(13) 0.0084(13) 0.0045(13)
C014 0.0637(16) 0.104(3) 0.0762(19) 0.0067(17) 0.0000(14) 0.0041(17)
C12 0.0732(17) 0.0598(16) 0.0807(19) 0.0002(13) 0.0102(14) -0.0019(14)
C016 0.0684(17) 0.097(2) 0.0727(19) -0.0051(16) 0.0178(14) -0.0121(17)
C019 0.090(2) 0.120(3) 0.101(3) 0.033(2) 0.000(2) 0.020(2)
C020 0.111(2) 0.076(2) 0.0629(18) 0.0003(14) 0.0145(17) 0.0157(18)
C021 0.118(3) 0.067(2) 0.116(3) 0.0092(19) 0.021(2) -0.002(2)
C022 0.133(3) 0.080(2) 0.119(3) 0.004(2) 0.036(3) -0.023(2)
C023 0.173(4) 0.097(3) 0.069(2) -0.0003(18) 0.033(2) 0.018(3)
C024 0.236(7) 0.122(4) 0.069(3) -0.007(2) 0.022(3) 0.001(4)
F3 0.0725(13) 0.0946(16) 0.126(2) -0.0210(14) 0.0093(13) 0.0263(13)
F5 0.1021(18) 0.093(2) 0.198(4) -0.038(2) 0.040(2) 0.0255(16)
F22 0.183(5) 0.149(4) 0.193(6) 0.067(4) 0.084(5) -0.023(4)
F24 0.182(6) 0.125(4) 0.213(7) 0.093(5) 0.071(5) -0.005(4)
F21 0.088(3) 0.164(5) 0.086(3) -0.021(3) -0.018(2) -0.013(3)
F23 0.067(3) 0.157(6) 0.144(5) -0.034(4) -0.031(3) 0.008(3)
F101 0.27(2) 0.25(2) 0.042(4) 0.033(7) -0.016(8) 0.120(17)
F104 0.068(5) 0.152(11) 0.161(11) -0.064(9) 0.012(7) -0.051(7)
F103 0.173(14) 0.175(14) 0.108(7) 0.086(8) 0.009(8) 0.032(9)
F102 0.057(5) 0.077(6) 0.179(13) -0.031(7) 0.024(6) -0.034(5)
F202 0.21(3) 0.14(2) 0.11(2) 0.010(18) 0.110(19) 0.06(2)
F204 0.109(18) 0.19(3) 0.062(13) 0.004(16) 0.033(11) 0.04(2)
F201 0.28(3) 0.132(16) 0.17(3) 0.070(18) 0.08(2) 0.16(2)
F203 0.23(3) 0.113(15) 0.17(3) 0.078(18) 0.05(2) 0.10(2)

loop_
_atom_type_symbol
_atom_type_description
_atom_type_scat_dispersion_real
_atom_type_scat_dispersion_imag
_atom_type_scat_source
C C 0.0033 0.0016 'International Tables Vol C Tables 4.2.6.8 and 6.1.1.4'
H H 0.0000 0.0000 'International Tables Vol C Tables 4.2.6.8 and 6.1.1.4'
F F 0.0171 0.0103 'International Tables Vol C Tables 4.2.6.8 and 6.1.1.4'
P P 0.1023 0.0942 'International Tables Vol C Tables 4.2.6.8 and 6.1.1.4'

loop_
_geom_angle_atom_site_label_1
_geom_angle_atom_site_label_2
_geom_angle_atom_site_label_3
_geom_angle
C010 P1 C31 109.83(13)
C010 P1 C009 109.71(13)
C31 P1 C009 107.62(14)
C010 P1 C11 107.49(12)
C31 P1 C11 111.22(14)
C009 P1 C11 110.97(14)
F101 P2 F24 145.6(8)
F101 P2 F102 95.4(9)
F24 P2 F102 118.9(6)
F101 P2 F103 176.4(9)
F24 P2 F103 30.7(6)
F102 P2 F103 88.2(5)
F101 P2 F203 125.2(14)
F24 P2 F203 46.9(15)
F102 P2 F203 109.5(11)
F103 P2 F203 53.3(14)
F101 P2 F202 55.2(12)
F24 P2 F202 133.0(14)
F102 P2 F202 72.9(10)
F103 P2 F202 126.5(13)
F203 P2 F202 86.1(10)
F101 P2 F204 126.4(13)
F24 P2 F204 45.4(14)
F102 P2 F204 107.2(11)
F103 P2 F204 51.9(13)
F203 P2 F204 92(2)
F202 P2 F204 178(2)
F101 P2 F201 55.4(12)
F24 P2 F201 132.1(14)
F102 P2 F201 71.2(10)
F103 P2 F201 126.1(13)
F203 P2 F201 179(2)
F202 P2 F201 95(2)
F204 P2 F201 86.7(11)
F101 P2 F21 55.0(7)
F24 P2 F21 90.7(3)
F102 P2 F21 150.2(6)
F103 P2 F21 121.4(6)
F203 P2 F21 92.9(8)
F202 P2 F21 89.8(8)
F204 P2 F21 90.8(7)
F201 P2 F21 86.8(8)
F101 P2 F22 34.0(7)
F24 P2 F22 179.6(4)
F102 P2 F22 61.4(6)
F103 P2 F22 149.6(6)
F203 P2 F22 133.1(15)
F202 P2 F22 47.0(14)
F204 P2 F22 134.6(15)
F201 P2 F22 48.0(14)
F21 P2 F22 89.0(3)
F101 P2 F23 121.8(8)
F24 P2 F23 92.5(4)
F102 P2 F23 26.4(6)
F103 P2 F23 61.8(6)
F203 P2 F23 90.7(8)
F202 P2 F23 89.4(8)
F204 P2 F23 90.1(7)
F201 P2 F23 89.6(8)
F21 P2 F23 176.2(3)
F22 P2 F23 87.8(3)
F101 P2 F5 90.2(5)
F24 P2 F5 90.5(3)
F102 P2 F5 90.6(5)
F103 P2 F5 90.0(6)
F203 P2 F5 43.6(14)
F202 P2 F5 42.5(13)
F204 P2 F5 135.9(15)
F201 P2 F5 137.4(14)
F21 P2 F5 92.7(2)
F22 P2 F5 89.4(3)
F23 P2 F5 89.3(3)
C020 C31 P1 116.2(2)
C020 C31 H31A 108.2
P1 C31 H31A 108.2
C020 C31 H31B 108.2
P1 C31 H31B 108.2
H31A C31 H31B 107.4
C021 C13 C12 110.4(3)
C021 C13 H13A 109.6
C12 C13 H13A 109.6
C021 C13 H13B 109.6
C12 C13 H13B 109.6
H13A C13 H13B 108.1
C016 C42 C010 113.2(2)
C016 C42 H42A 108.9
C010 C42 H42A 108.9
C016 C42 H42B 108.9
C010 C42 H42B 108.9
H42A C42 H42B 107.7
C012 C009 P1 112.80(19)
C012 C009 H00A 109.0
P1 C009 H00A 109.0
C012 C009 H00B 109.0
P1 C009 H00B 109.0
H00A C009 H00B 107.8
C42 C010 P1 113.60(18)
C42 C010 H01A 108.8
P1 C010 H01A 108.8
C42 C010 H01B 108.8
P1 C010 H01B 108.8
H01A C010 H01B 107.7
C014 C012 C009 112.5(3)
C014 C012 H01C 109.1
C009 C012 H01C 109.1
C014 C012 H01D 109.1
C009 C012 H01D 109.1
H01C C012 H01D 107.8
C12 C11 P1 114.88(19)
C12 C11 H11A 108.5
P1 C11 H11A 108.5
C12 C11 H11B 108.5
P1 C11 H11B 108.5
H11A C11 H11B 107.5
C012 C014 C019 111.7(3)
C012 C014 H01E 109.3
C019 C014 H01E 109.3
C012 C014 H01F 109.3
C019 C014 H01F 109.3
H01E C014 H01F 107.9
C11 C12 C13 110.7(3)
C11 C12 H12A 109.5
C13 C12 H12A 109.5
C11 C12 H12B 109.5
C13 C12 H12B 109.5
H12A C12 H12B 108.1
C022 C016 C42 113.9(3)
C022 C016 H01G 108.8
C42 C016 H01G 108.8
C022 C016 H01H 108.8
C42 C016 H01H 108.8
H01G C016 H01H 107.7
C014 C019 H01I 109.5
C014 C019 H01J 109.5
H01I C019 H01J 109.5
C014 C019 H01K 109.5
H01I C019 H01K 109.5
H01J C019 H01K 109.5
C31 C020 C023 111.3(3)
C31 C020 H02A 109.4
C023 C020 H02A 109.4
C31 C020 H02B 109.4
C023 C020 H02B 109.4
H02A C020 H02B 108.0
C13 C021 H02C 109.5
C13 C021 H02D 109.5
H02C C021 H02D 109.5
C13 C021 H02E 109.5
H02C C021 H02E 109.5
H02D C021 H02E 109.5
C016 C022 H02F 109.5
C016 C022 H02G 109.5
H02F C022 H02G 109.5
C016 C022 H02H 109.5
H02F C022 H02H 109.5
H02G C022 H02H 109.5
C024 C023 C020 114.8(4)
C024 C023 H02I 108.6
C020 C023 H02I 108.6
C024 C023 H02J 108.6
C020 C023 H02J 108.6
H02I C023 H02J 107.5
C023 C024 H02K 109.5
C023 C024 H02L 109.5
H02K C024 H02L 109.5
C023 C024 H02M 109.5
H02K C024 H02M 109.5
H02L C024 H02M 109.5

loop_
_geom_bond_atom_site_label_1
_geom_bond_atom_site_label_2
_geom_bond_distance
P1 C010 1.787(3)
P1 C31 1.801(3)
P1 C009 1.802(3)
P1 C11 1.807(3)
P2 F101 1.519(6)
P2 F24 1.520(4)
P2 F102 1.539(6)
P2 F103 1.552(7)
P2 F203 1.552(8)
P2 F202 1.555(8)
P2 F204 1.558(8)
P2 F201 1.560(8)
P2 F21 1.564(3)
P2 F22 1.565(4)
P2 F23 1.567(4)
P2 F5 1.571(2)
C31 C020 1.499(4)
C31 H31A 0.9700
C31 H31B 0.9700
C13 C021 1.489(5)
C13 C12 1.531(4)
C13 H13A 0.9700
C13 H13B 0.9700
C42 C016 1.511(4)
C42 C010 1.530(3)
C42 H42A 0.9700
C42 H42B 0.9700
C009 C012 1.529(4)
C009 H00A 0.9700
C009 H00B 0.9700
C010 H01A 0.9700
C010 H01B 0.9700
C012 C014 1.496(4)
C012 H01C 0.9700
C012 H01D 0.9700
C11 C12 1.513(4)
C11 H11A 0.9700
C11 H11B 0.9700
C014 C019 1.503(5)
C014 H01E 0.9700
C014 H01F 0.9700
C12 H12A 0.9700
C12 H12B 0.9700
C016 C022 1.490(5)
C016 H01G 0.9700
C016 H01H 0.9700
C019 H01I 0.9600
C019 H01J 0.9600
C019 H01K 0.9600
C020 C023 1.528(5)
C020 H02A 0.9700
C020 H02B 0.9700
C021 H02C 0.9600
C021 H02D 0.9600
C021 H02E 0.9600
C022 H02F 0.9600
C022 H02G 0.9600
C022 H02H 0.9600
C023 C024 1.464(6)
C023 H02I 0.9700
C023 H02J 0.9700
C024 H02K 0.9600
C024 H02L 0.9600
C024 H02M 0.9600

loop_
_geom_torsion_atom_site_label_1
_geom_torsion_atom_site_label_2
_geom_torsion_atom_site_label_3
_geom_torsion_atom_site_label_4
_geom_torsion
C010 P1 C31 C020 -64.0(3)
C009 P1 C31 C020 176.6(2)
C11 P1 C31 C020 54.9(3)
C010 P1 C009 C012 -52.6(2)
C31 P1 C009 C012 66.8(2)
C11 P1 C009 C012 -171.3(2)
C016 C42 C010 P1 173.8(2)
C31 P1 C010 C42 -175.95(19)
C009 P1 C010 C42 -57.9(2)
C11 P1 C010 C42 62.9(2)
P1 C009 C012 C014 -170.3(2)
C010 P1 C11 C12 -180.0(2)
C31 P1 C11 C12 59.8(3)
C009 P1 C11 C12 -60.0(3)
C009 C012 C014 C019 178.3(3)
P1 C11 C12 C13 177.9(2)
C021 C13 C12 C11 178.2(3)
C010 C42 C016 C022 -68.5(4)
P1 C31 C020 C023 177.8(3)
C31 C020 C023 C024 175.9(4)
